data_4029740
loop_
_publ_author_name
'Armstrong, David R.'
'Balloch, Liam'
'Hevia, Eva'
'Kennedy, Alan R.'
'Mulvey, Robert E.'
'O'Hara, Charles T'
'Robertson, Stuart D.'

_publ_section_title
;
 Meta-metallation of N,N-dimethylaniline: Contrasting direct
 sodium-mediated zincation with indirect sodiation-dialkylzinc
 co-complexation.
;
_journal_name_full 'Beilstein journal of organic chemistry'
_journal_page_first 1234
_journal_page_last 1248
_journal_paper_doi 10.3762/bjoc.7.144
_journal_volume 7
_journal_year 2011
_chemical_formula_moiety 'C27 H53 N4 Na Zn'
_chemical_formula_sum 'C27 H53 N4 Na Zn'
_chemical_formula_weight 522.09
_chemical_name_systematic
; 
 ? 
;
_space_group_IT_number 61
_symmetry_cell_setting orthorhombic
_symmetry_space_group_name_Hall '-P 2ac 2ab'
_symmetry_space_group_name_H-M 'P b c a'
_atom_sites_solution_hydrogens geom
_atom_sites_solution_primary direct
_atom_sites_solution_secondary difmap
_audit_creation_method SHELXL-97
_cell_angle_alpha 90.00
_cell_angle_beta 90.00
_cell_angle_gamma 90.00
_cell_formula_units_Z 8
_cell_length_a 16.1371(5)
_cell_length_b 17.2078(5)
_cell_length_c 21.6306(5)
_cell_measurement_reflns_used 9125
_cell_measurement_temperature 123(2)
_cell_measurement_theta_max 30.0705
_cell_measurement_theta_min 2.9372
_cell_volume 6006.5(3)
_computing_cell_refinement
;
CrysAlisPro, Oxford Diffraction Ltd.,
Version 1.171.33.66 (release 28-04-2010 CrysAlis171 .NET)
(compiled Apr 28 2010,14:27:37)
;
_computing_data_collection
;
CrysAlisPro, Oxford Diffraction Ltd.,
Version 1.171.33.66 (release 28-04-2010 CrysAlis171 .NET)
(compiled Apr 28 2010,14:27:37)
;
_computing_data_reduction
;
CrysAlisPro, Oxford Diffraction Ltd.,
Version 1.171.33.66 (release 28-04-2010 CrysAlis171 .NET)
(compiled Apr 28 2010,14:27:37)
;
_computing_structure_refinement 'SHELXL-97 (Sheldrick, 1997)'
_computing_structure_solution 'SHELXS-97 (Sheldrick, 1990)'
_diffrn_ambient_temperature 123(2)
_diffrn_measured_fraction_theta_full 0.998
_diffrn_measured_fraction_theta_max 0.998
_diffrn_measurement_device_type 'Xcalibur, Eos'
_diffrn_radiation_monochromator graphite
_diffrn_radiation_source 'fine-focus sealed tube'
_diffrn_radiation_type MoK\a
_diffrn_radiation_wavelength 0.71073
_diffrn_reflns_av_R_equivalents 0.0540
_diffrn_reflns_av_sigmaI/netI 0.0889
_diffrn_reflns_limit_h_max 21
_diffrn_reflns_limit_h_min -21
_diffrn_reflns_limit_k_max 22
_diffrn_reflns_limit_k_min -19
_diffrn_reflns_limit_l_max 28
_diffrn_reflns_limit_l_min -28
_diffrn_reflns_number 32010
_diffrn_reflns_theta_full 28.00
_diffrn_reflns_theta_max 28.00
_diffrn_reflns_theta_min 2.94
_exptl_absorpt_coefficient_mu 0.852
_exptl_absorpt_correction_T_max 1.00000
_exptl_absorpt_correction_T_min 0.70519
_exptl_absorpt_correction_type multi-scan
_exptl_absorpt_process_details
;
CrysAlisPro, Oxford Diffraction Ltd.,
Version 1.171.33.66 (release 28-04-2010 CrysAlis171 .NET)
(compiled Apr 28 2010,14:27:37)
Empirical absorption correction using spherical harmonics,
 implemented in SCALE3 ABSPACK scaling algorithm.
;
_exptl_crystal_colour colourless
_exptl_crystal_density_diffrn 1.155
_exptl_crystal_density_method 'not measured'
_exptl_crystal_description plate
_exptl_crystal_F_000 2272
_exptl_crystal_size_max 0.20
_exptl_crystal_size_mid 0.20
_exptl_crystal_size_min 0.04
_refine_diff_density_max 0.804
_refine_diff_density_min -0.289
_refine_diff_density_rms 0.062
_refine_ls_extinction_method none
_refine_ls_goodness_of_fit_ref 0.881
_refine_ls_hydrogen_treatment constr
_refine_ls_matrix_type full
_refine_ls_number_parameters 311
_refine_ls_number_reflns 7240
_refine_ls_number_restraints 0
_refine_ls_restrained_S_all 0.881
_refine_ls_R_factor_all 0.0787
_refine_ls_R_factor_gt 0.0371
_refine_ls_shift/su_max 0.001
_refine_ls_shift/su_mean 0.000
_refine_ls_structure_factor_coef Fsqd
_refine_ls_weighting_details 'calc w=1/[\s^2^(Fo^2^)+(0.0409P)^2^+0.0000P] where P=(Fo^2^+2Fc^2^)/3'
_refine_ls_weighting_scheme calc
_refine_ls_wR_factor_gt 0.0806
_refine_ls_wR_factor_ref 0.0853
_reflns_number_gt 4066
_reflns_number_total 7240
_reflns_threshold_expression >2sigma(I)
_cod_data_source_file 1860-5397-7-144-S2.txt
_cod_data_source_block srlb1010
_cod_original_sg_symbol_H-M Pbca
_cod_database_code 4029740

loop_
_symmetry_equiv_pos_as_xyz
'x, y, z'
'-x+1/2, -y, z+1/2'
'-x, y+1/2, -z+1/2'
'x+1/2, -y+1/2, -z'
'-x, -y, -z'
'x-1/2, y, -z-1/2'
'x, -y-1/2, z-1/2'
'-x-1/2, y-1/2, z'

loop_
_atom_site_label
_atom_site_type_symbol
_atom_site_fract_x
_atom_site_fract_y
_atom_site_fract_z
_atom_site_U_iso_or_equiv
_atom_site_adp_type
_atom_site_occupancy
_atom_site_symmetry_multiplicity
_atom_site_calc_flag
_atom_site_refinement_flags
Na1 Na 0.44216(5) 0.26327(5) 0.65744(4) 0.0230(2) Uani 1 1 d .
N1 N 0.43917(12) 0.33365(11) 0.76305(8) 0.0307(5) Uani 1 1 d .
N2 N 0.31701(12) 0.35543(10) 0.65688(8) 0.0268(5) Uani 1 1 d .
C10 C 0.37821(18) 0.39669(14) 0.75734(11) 0.0395(7) Uani 1 1 d .
H10A H 0.4043 0.4412 0.7358 0.047 Uiso 1 1 calc R
H10B H 0.3621 0.4144 0.7992 0.047 Uiso 1 1 calc R
C11 C 0.30176(16) 0.37278(15) 0.72266(11) 0.0378(7) Uani 1 1 d .
H11A H 0.2779 0.3261 0.7427 0.045 Uiso 1 1 calc R
H11B H 0.2603 0.4150 0.7256 0.045 Uiso 1 1 calc R
C12 C 0.41101(17) 0.27685(14) 0.80902(11) 0.0382(7) Uani 1 1 d .
H12A H 0.4030 0.3028 0.8489 0.057 Uiso 1 1 calc R
H12B H 0.4528 0.2359 0.8135 0.057 Uiso 1 1 calc R
H12C H 0.3585 0.2539 0.7954 0.057 Uiso 1 1 calc R
C13 C 0.51900(18) 0.36533(16) 0.78421(13) 0.0490(8) Uani 1 1 d .
H13A H 0.5120 0.3891 0.8250 0.073 Uiso 1 1 calc R
H13B H 0.5384 0.4047 0.7548 0.073 Uiso 1 1 calc R
H13C H 0.5598 0.3233 0.7868 0.073 Uiso 1 1 calc R
C14 C 0.24404(16) 0.31696(15) 0.63051(12) 0.0407(7) Uani 1 1 d .
H14A H 0.1960 0.3515 0.6338 0.061 Uiso 1 1 calc R
H14B H 0.2330 0.2688 0.6532 0.061 Uiso 1 1 calc R
H14C H 0.2544 0.3049 0.5869 0.061 Uiso 1 1 calc R
C15 C 0.33224(16) 0.42772(13) 0.62231(10) 0.0335(6) Uani 1 1 d .
H15A H 0.2849 0.4628 0.6274 0.050 Uiso 1 1 calc R
H15B H 0.3396 0.4156 0.5784 0.050 Uiso 1 1 calc R
H15C H 0.3824 0.4529 0.6382 0.050 Uiso 1 1 calc R
Zn1 Zn 0.580994(16) 0.158279(14) 0.610907(11) 0.01946(7) Uani 1 1 d .
C20 C 0.66149(15) 0.07430(13) 0.58126(10) 0.0267(6) Uani 1 1 d .
C21 C 0.61507(17) -0.00275(14) 0.57351(13) 0.0422(7) Uani 1 1 d .
H21A H 0.6549 -0.0446 0.5657 0.063 Uiso 1 1 calc R
H21B H 0.5767 0.0012 0.5385 0.063 Uiso 1 1 calc R
H21C H 0.5839 -0.0142 0.6113 0.063 Uiso 1 1 calc R
C22 C 0.70590(19) 0.08969(16) 0.52095(12) 0.0518(8) Uani 1 1 d .
H22A H 0.7428 0.0460 0.5115 0.078 Uiso 1 1 calc R
H22B H 0.7386 0.1375 0.5246 0.078 Uiso 1 1 calc R
H22C H 0.6651 0.0955 0.4877 0.078 Uiso 1 1 calc R
C23 C 0.72604(17) 0.06148(16) 0.63192(12) 0.0475(8) Uani 1 1 d .
H23A H 0.7631 0.0189 0.6199 0.071 Uiso 1 1 calc R
H23B H 0.6980 0.0481 0.6707 0.071 Uiso 1 1 calc R
H23C H 0.7584 0.1091 0.6377 0.071 Uiso 1 1 calc R
N3 N 0.38843(11) 0.11522(10) 0.66703(8) 0.0222(4) Uani 1 1 d .
C30 C 0.39664(15) 0.05452(13) 0.61987(10) 0.0292(6) Uani 1 1 d .
H30A H 0.3850 0.0037 0.6384 0.044 Uiso 1 1 calc R
H30B H 0.4532 0.0549 0.6033 0.044 Uiso 1 1 calc R
H30C H 0.3572 0.0644 0.5863 0.044 Uiso 1 1 calc R
C31 C 0.30321(14) 0.11387(14) 0.69055(12) 0.0338(6) Uani 1 1 d .
H31A H 0.2917 0.0630 0.7090 0.051 Uiso 1 1 calc R
H31B H 0.2645 0.1233 0.6564 0.051 Uiso 1 1 calc R
H31C H 0.2965 0.1544 0.7220 0.051 Uiso 1 1 calc R
C32 C 0.45228(14) 0.10977(12) 0.71416(10) 0.0198(5) Uani 1 1 d .
C33 C 0.43358(15) 0.08216(12) 0.77339(10) 0.0255(6) Uani 1 1 d .
H33A H 0.3797 0.0628 0.7820 0.031 Uiso 1 1 calc R
C34 C 0.49299(16) 0.08288(13) 0.81948(10) 0.0287(6) Uani 1 1 d .
H34A H 0.4799 0.0641 0.8596 0.034 Uiso 1 1 calc R
C35 C 0.57146(15) 0.11105(13) 0.80688(10) 0.0268(6) Uani 1 1 d .
H35A H 0.6124 0.1133 0.8384 0.032 Uiso 1 1 calc R
C36 C 0.58946(15) 0.13618(12) 0.74704(10) 0.0243(5) Uani 1 1 d .
H36A H 0.6439 0.1544 0.7388 0.029 Uiso 1 1 calc R
C37 C 0.53215(14) 0.13622(12) 0.69809(10) 0.0200(5) Uani 1 1 d .
N4 N 0.54750(11) 0.26232(10) 0.57464(8) 0.0217(4) Uani 1 1 d .
C40 C 0.51302(15) 0.25969(12) 0.51122(10) 0.0237(5) Uani 1 1 d .
C41 C 0.58009(16) 0.26609(14) 0.46083(10) 0.0364(6) Uani 1 1 d .
H41A H 0.5533 0.2706 0.4198 0.044 Uiso 1 1 calc R
H41B H 0.6143 0.2184 0.4609 0.044 Uiso 1 1 calc R
C42 C 0.63648(18) 0.33780(16) 0.47184(12) 0.0456(7) Uani 1 1 d .
H42A H 0.6801 0.3402 0.4397 0.055 Uiso 1 1 calc R
H42B H 0.6033 0.3861 0.4697 0.055 Uiso 1 1 calc R
C43 C 0.67617(16) 0.32981(15) 0.53619(11) 0.0381(7) Uani 1 1 d .
H43A H 0.7117 0.2829 0.5370 0.046 Uiso 1 1 calc R
H43B H 0.7118 0.3755 0.5442 0.046 Uiso 1 1 calc R
C44 C 0.61074(15) 0.32360(12) 0.58705(11) 0.0251(6) Uani 1 1 d .
C45 C 0.44674(17) 0.32145(16) 0.49871(12) 0.0433(7) Uani 1 1 d .
H45A H 0.4042 0.3189 0.5309 0.065 Uiso 1 1 calc R
H45B H 0.4213 0.3119 0.4583 0.065 Uiso 1 1 calc R
H45C H 0.4724 0.3731 0.4989 0.065 Uiso 1 1 calc R
C46 C 0.47046(17) 0.18109(14) 0.50318(12) 0.0389(7) Uani 1 1 d .
H46A H 0.4255 0.1762 0.5334 0.058 Uiso 1 1 calc R
H46B H 0.5109 0.1394 0.5097 0.058 Uiso 1 1 calc R
H46C H 0.4477 0.1773 0.4613 0.058 Uiso 1 1 calc R
C47 C 0.65605(16) 0.30319(15) 0.64668(11) 0.0395(7) Uani 1 1 d .
H47A H 0.6865 0.2544 0.6411 0.059 Uiso 1 1 calc R
H47B H 0.6158 0.2971 0.6802 0.059 Uiso 1 1 calc R
H47C H 0.6950 0.3449 0.6571 0.059 Uiso 1 1 calc R
C48 C 0.57125(16) 0.40398(14) 0.59874(13) 0.0427(7) Uani 1 1 d .
H48A H 0.5494 0.4247 0.5598 0.064 Uiso 1 1 calc R
H48B H 0.6133 0.4395 0.6152 0.064 Uiso 1 1 calc R
H48C H 0.5260 0.3987 0.6287 0.064 Uiso 1 1 calc R

loop_
_atom_site_aniso_label
_atom_site_aniso_U_11
_atom_site_aniso_U_22
_atom_site_aniso_U_33
_atom_site_aniso_U_23
_atom_site_aniso_U_13
_atom_site_aniso_U_12
Na1 0.0224(5) 0.0216(5) 0.0248(4) -0.0015(4) 0.0011(4) 0.0017(4)
N1 0.0392(14) 0.0255(11) 0.0273(10) -0.0064(9) -0.0078(9) 0.0038(10)
N2 0.0275(12) 0.0259(11) 0.0269(10) -0.0025(8) -0.0016(9) 0.0036(9)
C10 0.062(2) 0.0269(15) 0.0300(14) -0.0066(11) -0.0071(14) 0.0108(15)
C11 0.0388(17) 0.0420(16) 0.0325(14) -0.0010(12) 0.0023(13) 0.0218(13)
C12 0.0559(19) 0.0281(14) 0.0305(13) -0.0019(11) -0.0101(14) 0.0049(14)
C13 0.052(2) 0.0563(19) 0.0388(16) -0.0105(14) -0.0095(15) -0.0032(16)
C14 0.0301(16) 0.0447(17) 0.0471(16) 0.0066(12) -0.0056(13) 0.0012(13)
C15 0.0348(15) 0.0335(15) 0.0323(14) -0.0025(11) -0.0021(12) 0.0070(12)
Zn1 0.01780(13) 0.02210(13) 0.01848(11) -0.00076(11) 0.00100(12) 0.00071(12)
C20 0.0269(14) 0.0285(14) 0.0247(12) 0.0008(10) 0.0038(11) 0.0042(11)
C21 0.0414(18) 0.0381(16) 0.0471(16) -0.0026(13) 0.0027(14) 0.0092(14)
C22 0.057(2) 0.0505(18) 0.0478(18) 0.0087(14) 0.0241(16) 0.0245(16)
C23 0.0392(18) 0.0537(19) 0.0495(17) -0.0077(14) -0.0025(14) 0.0205(14)
N3 0.0174(10) 0.0209(11) 0.0281(11) -0.0023(8) -0.0011(9) -0.0015(8)
C30 0.0297(15) 0.0289(13) 0.0290(13) -0.0038(10) -0.0016(11) -0.0066(11)
C31 0.0185(14) 0.0380(16) 0.0451(16) -0.0007(12) -0.0002(12) -0.0032(12)
C32 0.0209(13) 0.0141(11) 0.0244(12) -0.0014(9) 0.0006(10) 0.0011(10)
C33 0.0268(15) 0.0207(13) 0.0288(12) 0.0009(10) 0.0065(11) -0.0014(11)
C34 0.0416(17) 0.0247(14) 0.0198(12) 0.0036(10) 0.0049(11) 0.0081(12)
C35 0.0318(16) 0.0280(14) 0.0204(11) -0.0019(10) -0.0046(11) 0.0079(12)
C36 0.0205(13) 0.0247(13) 0.0277(12) -0.0022(9) 0.0008(11) -0.0001(11)
C37 0.0210(13) 0.0182(12) 0.0208(11) -0.0021(9) 0.0010(10) 0.0034(10)
N4 0.0228(11) 0.0216(10) 0.0207(9) -0.0010(8) -0.0009(8) -0.0024(9)
C40 0.0293(15) 0.0223(13) 0.0194(12) 0.0006(10) -0.0007(10) 0.0012(11)
C41 0.0454(17) 0.0411(16) 0.0227(12) 0.0022(11) 0.0002(13) 0.0066(15)
C42 0.054(2) 0.0445(17) 0.0379(15) 0.0060(13) 0.0137(14) -0.0033(16)
C43 0.0344(16) 0.0394(16) 0.0405(15) -0.0060(12) 0.0073(13) -0.0122(13)
C44 0.0266(14) 0.0208(13) 0.0280(12) 0.0008(10) -0.0010(11) -0.0057(10)
C45 0.0479(19) 0.0496(18) 0.0323(14) 0.0006(12) -0.0055(13) 0.0152(14)
C46 0.0459(18) 0.0408(16) 0.0298(14) 0.0050(12) -0.0133(13) -0.0102(13)
C47 0.0378(17) 0.0439(16) 0.0369(15) -0.0029(12) -0.0048(13) -0.0176(13)
C48 0.0382(17) 0.0320(15) 0.0580(19) -0.0063(12) -0.0029(15) -0.0071(13)

loop_
_atom_type_symbol
_atom_type_description
_atom_type_scat_dispersion_real
_atom_type_scat_dispersion_imag
_atom_type_scat_source
C C 0.0033 0.0016 'International Tables Vol C Tables 4.2.6.8 and 6.1.1.4'
H H 0.0000 0.0000 'International Tables Vol C Tables 4.2.6.8 and 6.1.1.4'
N N 0.0061 0.0033 'International Tables Vol C Tables 4.2.6.8 and 6.1.1.4'
Na Na 0.0362 0.0249 'International Tables Vol C Tables 4.2.6.8 and 6.1.1.4'
Zn Zn 0.2839 1.4301 'International Tables Vol C Tables 4.2.6.8 and 6.1.1.4'

loop_
_geom_angle_atom_site_label_1
_geom_angle_atom_site_label_2
_geom_angle_atom_site_label_3
_geom_angle
N4 Na1 N2 122.82(7)
N4 Na1 N1 131.05(7)
N2 Na1 N1 72.56(6)
N4 Na1 N3 105.70(6)
N2 Na1 N3 109.31(6)
N1 Na1 N3 111.60(7)
N4 Na1 C37 82.18(7)
N2 Na1 C37 154.42(7)
N1 Na1 C37 95.69(7)
N3 Na1 C37 53.03(6)
N4 Na1 C32 105.10(6)
N2 Na1 C32 127.25(7)
N1 Na1 C32 93.07(6)
N3 Na1 C32 29.65(6)
C37 Na1 C32 28.58(6)
N4 Na1 Zn1 41.48(4)
N2 Na1 Zn1 160.43(5)
N1 Na1 Zn1 125.65(5)
N3 Na1 Zn1 72.67(4)
C37 Na1 Zn1 41.53(5)
C32 Na1 Zn1 63.97(5)
C12 N1 C10 110.0(2)
C12 N1 C13 107.89(19)
C10 N1 C13 109.79(19)
C12 N1 Na1 107.01(14)
C10 N1 Na1 106.50(13)
C13 N1 Na1 115.58(15)
C14 N2 C15 108.54(18)
C14 N2 C11 109.43(19)
C15 N2 C11 110.30(18)
C14 N2 Na1 110.77(14)
C15 N2 Na1 113.15(14)
C11 N2 Na1 104.58(14)
N1 C10 C11 112.9(2)
N1 C10 H10A 109.0
C11 C10 H10A 109.0
N1 C10 H10B 109.0
C11 C10 H10B 109.0
H10A C10 H10B 107.8
N2 C11 C10 113.6(2)
N2 C11 H11A 108.8
C10 C11 H11A 108.8
N2 C11 H11B 108.8
C10 C11 H11B 108.8
H11A C11 H11B 107.7
N1 C12 H12A 109.5
N1 C12 H12B 109.5
H12A C12 H12B 109.5
N1 C12 H12C 109.5
H12A C12 H12C 109.5
H12B C12 H12C 109.5
N1 C13 H13A 109.5
N1 C13 H13B 109.5
H13A C13 H13B 109.5
N1 C13 H13C 109.5
H13A C13 H13C 109.5
H13B C13 H13C 109.5
N2 C14 H14A 109.5
N2 C14 H14B 109.5
H14A C14 H14B 109.5
N2 C14 H14C 109.5
H14A C14 H14C 109.5
H14B C14 H14C 109.5
N2 C15 H15A 109.5
N2 C15 H15B 109.5
H15A C15 H15B 109.5
N2 C15 H15C 109.5
H15A C15 H15C 109.5
H15B C15 H15C 109.5
N4 Zn1 C20 132.18(8)
N4 Zn1 C37 114.27(8)
C20 Zn1 C37 113.33(9)
N4 Zn1 Na1 53.76(5)
C20 Zn1 Na1 171.26(7)
C37 Zn1 Na1 61.97(6)
C22 C20 C23 108.7(2)
C22 C20 C21 106.8(2)
C23 C20 C21 106.7(2)
C22 C20 Zn1 116.59(16)
C23 C20 Zn1 108.06(15)
C21 C20 Zn1 109.58(16)
C20 C21 H21A 109.5
C20 C21 H21B 109.5
H21A C21 H21B 109.5
C20 C21 H21C 109.5
H21A C21 H21C 109.5
H21B C21 H21C 109.5
C20 C22 H22A 109.5
C20 C22 H22B 109.5
H22A C22 H22B 109.5
C20 C22 H22C 109.5
H22A C22 H22C 109.5
H22B C22 H22C 109.5
C20 C23 H23A 109.5
C20 C23 H23B 109.5
H23A C23 H23B 109.5
C20 C23 H23C 109.5
H23A C23 H23C 109.5
H23B C23 H23C 109.5
C32 N3 C30 112.23(17)
C32 N3 C31 114.88(18)
C30 N3 C31 108.36(18)
C32 N3 Na1 83.51(11)
C30 N3 Na1 126.15(14)
C31 N3 Na1 110.05(13)
N3 C30 H30A 109.5
N3 C30 H30B 109.5
H30A C30 H30B 109.5
N3 C30 H30C 109.5
H30A C30 H30C 109.5
H30B C30 H30C 109.5
N3 C31 H31A 109.5
N3 C31 H31B 109.5
H31A C31 H31B 109.5
N3 C31 H31C 109.5
H31A C31 H31C 109.5
H31B C31 H31C 109.5
C33 C32 C37 122.2(2)
C33 C32 N3 120.8(2)
C37 C32 N3 117.03(19)
C33 C32 Na1 132.88(15)
C37 C32 Na1 69.83(12)
N3 C32 Na1 66.84(10)
C34 C33 C32 120.5(2)
C34 C33 H33A 119.8
C32 C33 H33A 119.8
C33 C34 C35 119.7(2)
C33 C34 H34A 120.1
C35 C34 H34A 120.1
C34 C35 C36 118.8(2)
C34 C35 H35A 120.6
C36 C35 H35A 120.6
C35 C36 C37 124.2(2)
C35 C36 H36A 117.9
C37 C36 H36A 117.9
C36 C37 C32 114.5(2)
C36 C37 Zn1 115.71(17)
C32 C37 Zn1 128.97(16)
C36 C37 Na1 125.79(14)
C32 C37 Na1 81.59(13)
Zn1 C37 Na1 76.50(7)
C40 N4 C44 116.43(17)
C40 N4 Zn1 115.56(13)
C44 N4 Zn1 111.85(14)
C40 N4 Na1 114.42(14)
C44 N4 Na1 109.62(13)
Zn1 N4 Na1 84.77(6)
N4 C40 C46 107.55(17)
N4 C40 C45 113.88(18)
C46 C40 C45 106.3(2)
N4 C40 C41 112.92(19)
C46 C40 C41 107.39(19)
C45 C40 C41 108.42(19)
C40 C41 C42 111.12(19)
C40 C41 H41A 109.4
C42 C41 H41A 109.4
C40 C41 H41B 109.4
C42 C41 H41B 109.4
H41A C41 H41B 108.0
C43 C42 C41 108.2(2)
C43 C42 H42A 110.1
C41 C42 H42A 110.1
C43 C42 H42B 110.1
C41 C42 H42B 110.1
H42A C42 H42B 108.4
C44 C43 C42 111.7(2)
C44 C43 H43A 109.3
C42 C43 H43A 109.3
C44 C43 H43B 109.3
C42 C43 H43B 109.3
H43A C43 H43B 107.9
N4 C44 C47 108.51(18)
N4 C44 C43 113.10(19)
C47 C44 C43 107.1(2)
N4 C44 C48 112.4(2)
C47 C44 C48 105.42(19)
C43 C44 C48 109.91(19)
C40 C45 H45A 109.5
C40 C45 H45B 109.5
H45A C45 H45B 109.5
C40 C45 H45C 109.5
H45A C45 H45C 109.5
H45B C45 H45C 109.5
C40 C46 H46A 109.5
C40 C46 H46B 109.5
H46A C46 H46B 109.5
C40 C46 H46C 109.5
H46A C46 H46C 109.5
H46B C46 H46C 109.5
C44 C47 H47A 109.5
C44 C47 H47B 109.5
H47A C47 H47B 109.5
C44 C47 H47C 109.5
H47A C47 H47C 109.5
H47B C47 H47C 109.5
C44 C48 H48A 109.5
C44 C48 H48B 109.5
H48A C48 H48B 109.5
C44 C48 H48C 109.5
H48A C48 H48C 109.5
H48B C48 H48C 109.5

loop_
_geom_bond_atom_site_label_1
_geom_bond_atom_site_label_2
_geom_bond_distance
Na1 N4 2.469(2)
Na1 N2 2.568(2)
Na1 N1 2.586(2)
Na1 N3 2.6991(19)
Na1 C37 2.768(2)
Na1 C32 2.917(2)
Na1 Zn1 3.0491(9)
N1 C12 1.466(3)
N1 C10 1.470(3)
N1 C13 1.472(3)
N2 C14 1.466(3)
N2 C15 1.472(3)
N2 C11 1.475(3)
C10 C11 1.501(4)
C10 H10A 0.9900
C10 H10B 0.9900
C11 H11A 0.9900
C11 H11B 0.9900
C12 H12A 0.9800
C12 H12B 0.9800
C12 H12C 0.9800
C13 H13A 0.9800
C13 H13B 0.9800
C13 H13C 0.9800
C14 H14A 0.9800
C14 H14B 0.9800
C14 H14C 0.9800
C15 H15A 0.9800
C15 H15B 0.9800
C15 H15C 0.9800
Zn1 N4 2.0279(17)
Zn1 C20 2.046(2)
Zn1 C37 2.079(2)
C20 C22 1.512(3)
C20 C23 1.528(3)
C20 C21 1.532(3)
C21 H21A 0.9800
C21 H21B 0.9800
C21 H21C 0.9800
C22 H22A 0.9800
C22 H22B 0.9800
C22 H22C 0.9800
C23 H23A 0.9800
C23 H23B 0.9800
C23 H23C 0.9800
N3 C32 1.452(3)
N3 C30 1.466(3)
N3 C31 1.466(3)
C30 H30A 0.9800
C30 H30B 0.9800
C30 H30C 0.9800
C31 H31A 0.9800
C31 H31B 0.9800
C31 H31C 0.9800
C32 C33 1.399(3)
C32 C37 1.410(3)
C33 C34 1.383(3)
C33 H33A 0.9500
C34 C35 1.383(3)
C34 H34A 0.9500
C35 C36 1.395(3)
C35 H35A 0.9500
C36 C37 1.406(3)
C36 H36A 0.9500
N4 C40 1.481(3)
N4 C44 1.492(3)
C40 C46 1.527(3)
C40 C45 1.532(3)
C40 C41 1.540(3)
C41 C42 1.552(3)
C41 H41A 0.9900
C41 H41B 0.9900
C42 C43 1.538(3)
C42 H42A 0.9900
C42 H42B 0.9900
C43 C44 1.528(3)
C43 H43A 0.9900
C43 H43B 0.9900
C44 C47 1.524(3)
C44 C48 1.544(3)
C45 H45A 0.9800
C45 H45B 0.9800
C45 H45C 0.9800
C46 H46A 0.9800
C46 H46B 0.9800
C46 H46C 0.9800
C47 H47A 0.9800
C47 H47B 0.9800
C47 H47C 0.9800
C48 H48A 0.9800
C48 H48B 0.9800
C48 H48C 0.9800

loop_
_geom_torsion_atom_site_label_1
_geom_torsion_atom_site_label_2
_geom_torsion_atom_site_label_3
_geom_torsion_atom_site_label_4
_geom_torsion
N4 Na1 N1 C12 -134.84(15)
N2 Na1 N1 C12 106.49(16)
N3 Na1 N1 C12 2.11(17)
C37 Na1 N1 C12 -50.26(16)
C32 Na1 N1 C12 -21.72(16)
Zn1 Na1 N1 C12 -81.56(16)
N4 Na1 N1 C10 107.57(17)
N2 Na1 N1 C10 -11.10(15)
N3 Na1 N1 C10 -115.49(16)
C37 Na1 N1 C10 -167.86(16)
C32 Na1 N1 C10 -139.31(16)
Zn1 Na1 N1 C10 160.84(14)
N4 Na1 N1 C13 -14.7(2)
N2 Na1 N1 C13 -133.33(18)
N3 Na1 N1 C13 122.28(16)
C37 Na1 N1 C13 69.91(17)
C32 Na1 N1 C13 98.46(17)
Zn1 Na1 N1 C13 38.61(18)
N4 Na1 N2 C14 95.51(15)
N1 Na1 N2 C14 -136.43(16)
N3 Na1 N2 C14 -29.04(16)
C37 Na1 N2 C14 -71.0(2)
C32 Na1 N2 C14 -56.12(17)
Zn1 Na1 N2 C14 63.4(2)
N4 Na1 N2 C15 -26.62(17)
N1 Na1 N2 C15 101.43(15)
N3 Na1 N2 C15 -151.18(14)
C37 Na1 N2 C15 166.87(16)
C32 Na1 N2 C15 -178.26(13)
Zn1 Na1 N2 C15 -58.7(2)
N4 Na1 N2 C11 -146.70(14)
N1 Na1 N2 C11 -18.64(14)
N3 Na1 N2 C11 88.75(15)
C37 Na1 N2 C11 46.8(2)
C32 Na1 N2 C11 61.67(17)
Zn1 Na1 N2 C11 -178.77(15)
C12 N1 C10 C11 -74.5(3)
C13 N1 C10 C11 166.9(2)
Na1 N1 C10 C11 41.1(2)
C14 N2 C11 C10 167.8(2)
C15 N2 C11 C10 -72.8(3)
Na1 N2 C11 C10 49.1(2)
N1 C10 C11 N2 -66.5(3)
N2 Na1 Zn1 N4 42.35(17)
N1 Na1 Zn1 N4 -114.13(9)
N3 Na1 Zn1 N4 141.35(8)
C37 Na1 Zn1 N4 -165.37(10)
C32 Na1 Zn1 N4 171.95(8)
N4 Na1 Zn1 C37 165.37(10)
N2 Na1 Zn1 C37 -152.28(18)
N1 Na1 Zn1 C37 51.24(9)
N3 Na1 Zn1 C37 -53.28(8)
C32 Na1 Zn1 C37 -22.68(8)
N4 Zn1 C20 C22 -0.2(3)
C37 Zn1 C20 C22 -174.42(19)
N4 Zn1 C20 C23 122.48(17)
C37 Zn1 C20 C23 -51.69(19)
N4 Zn1 C20 C21 -121.64(16)
C37 Zn1 C20 C21 64.19(18)
N4 Na1 N3 C32 93.05(12)
N2 Na1 N3 C32 -132.92(12)
N1 Na1 N3 C32 -54.62(13)
C37 Na1 N3 C32 25.90(11)
Zn1 Na1 N3 C32 67.60(11)
N4 Na1 N3 C30 -19.81(18)
N2 Na1 N3 C30 114.23(17)
N1 Na1 N3 C30 -167.47(16)
C37 Na1 N3 C30 -86.95(18)
C32 Na1 N3 C30 -112.9(2)
Zn1 Na1 N3 C30 -45.25(16)
N4 Na1 N3 C31 -152.79(14)
N2 Na1 N3 C31 -18.76(16)
N1 Na1 N3 C31 59.54(16)
C37 Na1 N3 C31 140.06(16)
C32 Na1 N3 C31 114.16(19)
Zn1 Na1 N3 C31 -178.24(15)
C30 N3 C32 C33 -106.1(2)
C31 N3 C32 C33 18.2(3)
Na1 N3 C32 C33 127.34(19)
C30 N3 C32 C37 76.2(2)
C31 N3 C32 C37 -159.39(19)
Na1 N3 C32 C37 -50.26(17)
C30 N3 C32 Na1 126.51(16)
C31 N3 C32 Na1 -109.12(16)
N4 Na1 C32 C33 153.5(2)
N2 Na1 C32 C33 -51.0(2)
N1 Na1 C32 C33 19.4(2)
N3 Na1 C32 C33 -111.2(3)
C37 Na1 C32 C33 115.6(3)
Zn1 Na1 C32 C33 147.9(2)
N4 Na1 C32 C37 37.83(13)
N2 Na1 C32 C37 -166.60(12)
N1 Na1 C32 C37 -96.25(13)
N3 Na1 C32 C37 133.14(19)
Zn1 Na1 C32 C37 32.31(11)
N4 Na1 C32 N3 -95.31(12)
N2 Na1 C32 N3 60.26(14)
N1 Na1 C32 N3 130.61(12)
C37 Na1 C32 N3 -133.14(19)
Zn1 Na1 C32 N3 -100.83(11)
C37 C32 C33 C34 2.6(3)
N3 C32 C33 C34 -174.84(19)
Na1 C32 C33 C34 -89.0(3)
C32 C33 C34 C35 -0.1(3)
C33 C34 C35 C36 -1.8(3)
C34 C35 C36 C37 1.2(3)
C35 C36 C37 C32 1.2(3)
C35 C36 C37 Zn1 -169.69(17)
C35 C36 C37 Na1 98.7(2)
C33 C32 C37 C36 -3.1(3)
N3 C32 C37 C36 174.48(17)
Na1 C32 C37 C36 125.62(18)
C33 C32 C37 Zn1 166.32(16)
N3 C32 C37 Zn1 -16.1(3)
Na1 C32 C37 Zn1 -64.97(15)
C33 C32 C37 Na1 -128.7(2)
N3 C32 C37 Na1 48.86(16)
N4 Zn1 C37 C36 -110.58(16)
C20 Zn1 C37 C36 64.68(18)
Na1 Zn1 C37 C36 -123.50(17)
N4 Zn1 C37 C32 80.1(2)
C20 Zn1 C37 C32 -104.6(2)
Na1 Zn1 C37 C32 67.19(18)
N4 Zn1 C37 Na1 12.91(8)
C20 Zn1 C37 Na1 -171.82(8)
N4 Na1 C37 C36 102.4(2)
N2 Na1 C37 C36 -89.0(3)
N1 Na1 C37 C36 -28.3(2)
N3 Na1 C37 C36 -141.1(2)
C32 Na1 C37 C36 -114.3(2)
Zn1 Na1 C37 C36 112.1(2)
N4 Na1 C37 C32 -143.30(13)
N2 Na1 C37 C32 25.3(2)
N1 Na1 C37 C32 85.98(13)
N3 Na1 C37 C32 -26.86(11)
Zn1 Na1 C37 C32 -133.58(15)
N4 Na1 C37 Zn1 -9.72(6)
N2 Na1 C37 Zn1 158.86(13)
N1 Na1 C37 Zn1 -140.45(7)
N3 Na1 C37 Zn1 106.71(8)
C32 Na1 C37 Zn1 133.58(15)
C20 Zn1 N4 C40 57.11(19)
C37 Zn1 N4 C40 -128.76(15)
Na1 Zn1 N4 C40 -114.60(16)
C20 Zn1 N4 C44 -79.23(17)
C37 Zn1 N4 C44 94.90(15)
Na1 Zn1 N4 C44 109.06(15)
C20 Zn1 N4 Na1 171.71(9)
C37 Zn1 N4 Na1 -14.16(9)
N2 Na1 N4 C40 -48.69(15)
N1 Na1 N4 C40 -143.78(13)
N3 Na1 N4 C40 77.47(14)
C37 Na1 N4 C40 125.47(14)
C32 Na1 N4 C40 108.25(13)
Zn1 Na1 N4 C40 115.74(15)
N2 Na1 N4 C44 84.22(15)
N1 Na1 N4 C44 -10.87(17)
N3 Na1 N4 C44 -149.62(13)
C37 Na1 N4 C44 -101.62(14)
C32 Na1 N4 C44 -118.84(14)
Zn1 Na1 N4 C44 -111.35(15)
N2 Na1 N4 Zn1 -164.43(6)
N1 Na1 N4 Zn1 100.48(9)
N3 Na1 N4 Zn1 -38.27(7)
C37 Na1 N4 Zn1 9.73(6)
C32 Na1 N4 Zn1 -7.49(8)
C44 N4 C40 C46 163.9(2)
Zn1 N4 C40 C46 29.6(2)
Na1 N4 C40 C46 -66.5(2)
C44 N4 C40 C45 -78.6(3)
Zn1 N4 C40 C45 147.05(17)
Na1 N4 C40 C45 51.0(2)
C44 N4 C40 C41 45.6(3)
Zn1 N4 C40 C41 -88.73(19)
Na1 N4 C40 C41 175.18(14)
N4 C40 C41 C42 -52.2(3)
C46 C40 C41 C42 -170.5(2)
C45 C40 C41 C42 75.0(3)
C40 C41 C42 C43 58.2(3)
C41 C42 C43 C44 -58.2(3)
C40 N4 C44 C47 -163.94(19)
Zn1 N4 C44 C47 -28.0(2)
Na1 N4 C44 C47 64.2(2)
C40 N4 C44 C43 -45.3(3)
Zn1 N4 C44 C43 90.7(2)
Na1 N4 C44 C43 -177.12(16)
C40 N4 C44 C48 79.9(2)
Zn1 N4 C44 C48 -144.18(16)
Na1 N4 C44 C48 -52.0(2)
C42 C43 C44 N4 51.7(3)
C42 C43 C44 C47 171.2(2)
C42 C43 C44 C48 -74.8(3)
